data_7211338
loop_
_publ_author_name
'Qi, Xiao-Lin'
'Zhang, Chi'
'Wang, Bao-Ying'
'Xue, Wei'
'He, Chun-Ting'
'Liu, Si-Yang'
'Zhang, Wei-Xiong'
'Chen, Xiao-Ming'

_publ_section_title
;
 Two new polar coordination polymers with diamond networks:
 interpenetration and thermal phase transition
;
_journal_issue 45
_journal_name_full CrystEngComm
_journal_page_first 9530
_journal_paper_doi 10.1039/c3ce41111g
_journal_volume 15
_journal_year 2013
_chemical_formula_moiety C16H21Cu2N5O5
_chemical_formula_sum 'C16 H21 Cu2 N5 O5'
_chemical_formula_weight 490.46
_chemical_name_systematic
; 
 ? 
;
_space_group_IT_number 102
_symmetry_cell_setting tetragonal
_symmetry_space_group_name_Hall 'P 4n -2n'
_symmetry_space_group_name_H-M 'P 42 n m'
_atom_sites_solution_hydrogens geom
_atom_sites_solution_primary direct
_atom_sites_solution_secondary difmap
_audit_creation_method SHELXL-97
_cell_angle_alpha 90.00
_cell_angle_beta 90.00
_cell_angle_gamma 90.00
_cell_formula_units_Z 2
_cell_length_a 10.9855(3)
_cell_length_b 10.9855(3)
_cell_length_c 9.1106(4)
_cell_measurement_temperature 440(2)
_cell_volume 1099.48(6)
_computing_cell_refinement
;
CrysAlisPro, Agilent Technologies,
Version 1.171.36.20 (release 27-06-2012 CrysAlis171 .NET)
(compiled Jul 11 2012,15:38:31)
;
_computing_data_collection
;
CrysAlisPro, Agilent Technologies,
Version 1.171.36.20 (release 27-06-2012 CrysAlis171 .NET)
(compiled Jul 11 2012,15:38:31)
;
_computing_data_reduction
;
CrysAlisPro, Agilent Technologies,
Version 1.171.36.20 (release 27-06-2012 CrysAlis171 .NET)
(compiled Jul 11 2012,15:38:31)
;
_computing_structure_refinement 'SHELXL-97 (Sheldrick, 1997)'
_computing_structure_solution 'SHELXS-97 (Sheldrick, 1990)'
_diffrn_ambient_temperature 440(2)
_diffrn_measured_fraction_theta_full 0.990
_diffrn_measured_fraction_theta_max 0.990
_diffrn_measurement_device_type 'Xcalibur, Sapphire3, Gemini ultra'
_diffrn_measurement_method '/w scan'
_diffrn_radiation_monochromator mirror
_diffrn_radiation_source 'Enhance Ultra (Cu) X-ray Source'
_diffrn_radiation_type CuK\a
_diffrn_radiation_wavelength 1.54178
_diffrn_reflns_av_R_equivalents 0.0148
_diffrn_reflns_av_sigmaI/netI 0.0159
_diffrn_reflns_limit_h_max 12
_diffrn_reflns_limit_h_min -11
_diffrn_reflns_limit_k_max 8
_diffrn_reflns_limit_k_min -12
_diffrn_reflns_limit_l_max 9
_diffrn_reflns_limit_l_min -10
_diffrn_reflns_number 2089
_diffrn_reflns_theta_full 62.32
_diffrn_reflns_theta_max 62.32
_diffrn_reflns_theta_min 8.07
_exptl_absorpt_coefficient_mu 2.688
_exptl_absorpt_correction_T_max 0.7748
_exptl_absorpt_correction_T_min 0.7748
_exptl_absorpt_correction_type multi-scan
_exptl_absorpt_process_details
;
CrysAlisPro, Agilent Technologies,
Version 1.171.36.20 (release 27-06-2012 CrysAlis171 .NET)
(compiled Jul 11 2012,15:38:31)
Empirical absorption correction using spherical harmonics,
 implemented in SCALE3 ABSPACK scaling algorithm.
;
_exptl_crystal_colour blue
_exptl_crystal_density_diffrn 1.481
_exptl_crystal_density_method 'not measured'
_exptl_crystal_description block
_exptl_crystal_F_000 500
_exptl_crystal_size_max 0.10
_exptl_crystal_size_mid 0.10
_exptl_crystal_size_min 0.10
_refine_diff_density_max 0.153
_refine_diff_density_min -0.221
_refine_diff_density_rms 0.041
_refine_ls_abs_structure_details 'Flack H D (1983), Acta Cryst. A39, 876-881'
_refine_ls_abs_structure_Flack 0.04(5)
_refine_ls_extinction_method none
_refine_ls_goodness_of_fit_ref 1.020
_refine_ls_hydrogen_treatment constr
_refine_ls_matrix_type full
_refine_ls_number_parameters 99
_refine_ls_number_reflns 804
_refine_ls_number_restraints 17
_refine_ls_restrained_S_all 1.059
_refine_ls_R_factor_all 0.0216
_refine_ls_R_factor_gt 0.0214
_refine_ls_shift/su_max 0.001
_refine_ls_shift/su_mean 0.000
_refine_ls_structure_factor_coef Fsqd
_refine_ls_weighting_details 'calc w=1/[\s^2^(Fo^2^)+(0.0465P)^2^+0.1121P] where P=(Fo^2^+2Fc^2^)/3'
_refine_ls_weighting_scheme calc
_refine_ls_wR_factor_gt 0.0601
_refine_ls_wR_factor_ref 0.0602
_reflns_number_gt 797
_reflns_number_total 804
_reflns_threshold_expression >2sigma(I)
_cod_data_source_file c3ce41111g.txt
_cod_data_source_block '[Cu2(mpc)2(DMA)]-450K-2'
_cod_depositor_comments
;
The following automatic conversions were performed:

'_symmetry_cell_setting' value 'Tetragonal' changed to 'tetragonal'
according to /home/saulius/struct/CIF-dictionaries/cif_core.dic
dictionary named 'cif_core.dic' version 2.4.2 from 2011-04-26.

Automatic conversion script
Id: cif_fix_values 1891 2012-01-12 08:04:46Z andrius 
;
_cod_original_sg_symbol_H-M P4(2)nm
_cod_database_code 7211338

loop_
_symmetry_equiv_pos_as_xyz
'x, y, z'
'-x, -y, z'
'-y+1/2, x+1/2, z+1/2'
'y+1/2, -x+1/2, z+1/2'
'x+1/2, -y+1/2, z+1/2'
'-x+1/2, y+1/2, z+1/2'
'-y, -x, z'
'y, x, z'

loop_
_atom_site_label
_atom_site_type_symbol
_atom_site_fract_x
_atom_site_fract_y
_atom_site_fract_z
_atom_site_U_iso_or_equiv
_atom_site_adp_type
_atom_site_occupancy
_atom_site_symmetry_multiplicity
_atom_site_calc_flag
_atom_site_refinement_flags
_atom_site_disorder_group
Cu1 Cu 0.60491(3) 0.60491(3) 0.27148(7) 0.0388(2) Uani 1 2 d S .
N1 N 0.86290(18) 0.95169(19) 0.6675(3) 0.0403(4) Uani 1 1 d . .
C1 C 0.6609(3) 0.9908(4) 0.5639(7) 0.0959(16) Uani 1 1 d . .
H1A H 0.6847 1.0743 0.5525 0.144 Uiso 1 1 calc R .
H1B H 0.6086 0.9831 0.6479 0.144 Uiso 1 1 calc R .
H1C H 0.6181 0.9644 0.4777 0.144 Uiso 1 1 calc R .
C2 C 0.7711(2) 0.9140(2) 0.5852(3) 0.0466(6) Uani 1 1 d . .
C3 C 0.7983(2) 0.7983(2) 0.5299(4) 0.0424(8) Uani 1 2 d S .
C4 C 0.7257(2) 0.7257(2) 0.4286(5) 0.0476(9) Uani 1 2 d S .
C5 C 0.4738(5) 0.5262(5) 0.5683(10) 0.095(5) Uani 0.50 2 d SPD .
O1 O 0.76195(19) 0.62298(19) 0.3828(3) 0.0639(7) Uani 1 1 d . .
O2 O 0.5000 0.5000 0.4479(4) 0.0657(12) Uani 1 4 d SD .
N2 N 0.5655(14) 0.5226(17) 0.6756(14) 0.081(6) Uiso 0.190(8) 1 d PD -1
C6 C 0.352(2) 0.588(2) 0.604(4) 0.092(13) Uiso 0.190(8) 1 d PD -1
H6A H 0.3030 0.5415 0.6712 0.138 Uiso 0.190(8) 1 d PR -1
H6B H 0.3096 0.5976 0.5131 0.138 Uiso 0.190(8) 1 d PR -1
H6C H 0.3690 0.6662 0.6459 0.138 Uiso 0.190(8) 1 d PR -1
C7 C 0.596(2) 0.540(2) 0.829(2) 0.100(10) Uiso 0.190(8) 1 d PD -1
H7A H 0.5249 0.5870 0.8417 0.151 Uiso 0.190(8) 1 d PR -1
H7B H 0.6674 0.5837 0.8494 0.151 Uiso 0.190(8) 1 d PR -1
H7C H 0.5916 0.4689 0.8953 0.151 Uiso 0.190(8) 1 d PR -1
C8 C 0.680(2) 0.455(3) 0.654(4) 0.109(10) Uiso 0.190(8) 1 d PD -1
H8A H 0.6785 0.4285 0.5531 0.164 Uiso 0.190(8) 1 d PR -1
H8B H 0.6776 0.3855 0.7173 0.164 Uiso 0.190(8) 1 d PR -1
H8C H 0.7534 0.5003 0.6715 0.164 Uiso 0.190(8) 1 d PR -1
N2' N 0.541(2) 0.483(3) 0.6850(14) 0.032(9) Uiso 0.060(8) 1 d PD -2
C6' C 0.368(2) 0.617(3) 0.570(5) 0.034(9) Uiso 0.060(8) 1 d PD -2
H6'A H 0.3948 0.6802 0.5049 0.051 Uiso 0.060(8) 1 d PR -2
H6'B H 0.3537 0.6502 0.6658 0.051 Uiso 0.120(15) 2 d SPR -2
H6'C H 0.2942 0.5816 0.5330 0.051 Uiso 0.060(8) 1 d PR -2
C7' C 0.504(3) 0.538(3) 0.825(3) 0.030(12) Uiso 0.060(8) 1 d PD -2
H7'A H 0.4423 0.6002 0.8275 0.045 Uiso 0.060(8) 1 d PR -2
H7'B H 0.5757 0.5677 0.8745 0.045 Uiso 0.060(8) 1 d PR -2
H7'C H 0.4748 0.4668 0.8745 0.045 Uiso 0.060(8) 1 d PR -2
C8' C 0.638(3) 0.396(3) 0.641(5) 0.026(12) Uiso 0.060(8) 1 d PD -2
H8'A H 0.6398 0.3948 0.5357 0.039 Uiso 0.060(8) 1 d PR -2
H8'B H 0.6163 0.3166 0.6775 0.039 Uiso 0.060(8) 1 d PR -2
H8'C H 0.7172 0.4175 0.6775 0.039 Uiso 0.060(8) 1 d PR -2

loop_
_atom_site_aniso_label
_atom_site_aniso_U_11
_atom_site_aniso_U_22
_atom_site_aniso_U_33
_atom_site_aniso_U_23
_atom_site_aniso_U_13
_atom_site_aniso_U_12
Cu1 0.0379(2) 0.0379(2) 0.0404(3) -0.01200(18) -0.01200(18) 0.00346(17)
N1 0.0356(9) 0.0425(11) 0.0430(12) -0.0133(10) -0.0046(10) 0.0053(9)
C1 0.0574(17) 0.084(2) 0.147(4) -0.060(3) -0.046(2) 0.0345(18)
C2 0.0366(12) 0.0497(13) 0.0535(17) -0.0164(13) -0.0109(12) 0.0091(10)
C3 0.0399(11) 0.0399(11) 0.047(2) -0.0143(12) -0.0143(12) 0.0064(13)
C4 0.0457(12) 0.0457(12) 0.051(2) -0.0156(12) -0.0156(12) 0.0007(16)
C5 0.128(7) 0.128(7) 0.028(4) -0.004(3) 0.004(3) 0.062(8)
O1 0.0544(11) 0.0539(10) 0.0835(17) -0.0351(12) -0.0292(12) 0.0126(9)
O2 0.0830(18) 0.0830(18) 0.031(2) 0.000 0.000 0.000(2)

loop_
_atom_type_symbol
_atom_type_description
_atom_type_scat_dispersion_real
_atom_type_scat_dispersion_imag
_atom_type_scat_source
C C 0.0181 0.0091 'International Tables Vol C Tables 4.2.6.8 and 6.1.1.4'
H H 0.0000 0.0000 'International Tables Vol C Tables 4.2.6.8 and 6.1.1.4'
Cu Cu -1.9646 0.5888 'International Tables Vol C Tables 4.2.6.8 and 6.1.1.4'
N N 0.0311 0.0180 'International Tables Vol C Tables 4.2.6.8 and 6.1.1.4'
O O 0.0492 0.0322 'International Tables Vol C Tables 4.2.6.8 and 6.1.1.4'

loop_
_geom_angle_atom_site_label_1
_geom_angle_atom_site_label_2
_geom_angle_atom_site_label_3
_geom_angle
_geom_angle_site_symmetry_1
_geom_angle_site_symmetry_3
N1 Cu1 N1 94.35(13) 4_464 6_644
N1 Cu1 O1 99.99(8) 4_464 8
N1 Cu1 O1 163.92(8) 6_644 8
N1 Cu1 O1 163.92(8) 4_464 .
N1 Cu1 O1 99.99(8) 6_644 .
O1 Cu1 O1 64.94(10) 8 .
N1 Cu1 O2 89.88(9) 4_464 .
N1 Cu1 O2 89.88(9) 6_644 .
O1 Cu1 O2 97.34(11) 8 .
O1 Cu1 O2 97.34(11) . .
N1 Cu1 C4 132.32(6) 4_464 .
N1 Cu1 C4 132.32(6) 6_644 .
O1 Cu1 C4 32.47(5) 8 .
O1 Cu1 C4 32.47(5) . .
O2 Cu1 C4 98.05(14) . .
C2 N1 N1 108.53(13) . 8
C2 N1 Cu1 132.76(17) . 3_655
N1 N1 Cu1 118.60(6) 8 3_655
C2 C1 H1A 109.5 . .
C2 C1 H1B 109.5 . .
H1A C1 H1B 109.5 . .
C2 C1 H1C 109.5 . .
H1A C1 H1C 109.5 . .
H1B C1 H1C 109.5 . .
N1 C2 C3 109.0(2) . .
N1 C2 C1 121.1(2) . .
C3 C2 C1 129.9(3) . .
C2 C3 C2 104.9(3) . 8
C2 C3 C4 127.47(16) . .
C2 C3 C4 127.47(16) 8 .
O1 C4 O1 116.8(3) 8 .
O1 C4 C3 121.59(17) 8 .
O1 C4 C3 121.59(17) . .
O1 C4 Cu1 58.43(17) 8 .
O1 C4 Cu1 58.43(17) . .
C3 C4 Cu1 178.1(3) . .
C5 C5 N2' 92.0(11) 2_665 8
C5 C5 N2' 92.0(11) 2_665 2_665
N2' C5 N2' 20(4) 8 2_665
C5 C5 O2 69.6(4) 2_665 .
N2' C5 O2 159.2(15) 8 .
N2' C5 O2 159.2(15) 2_665 .
C5 C5 N2 86.4(8) 2_665 8
N2' C5 N2 25.6(17) 8 8
N2' C5 N2 45(2) 2_665 8
O2 C5 N2 138.1(10) . 8
C5 C5 N2 86.4(8) 2_665 2_665
N2' C5 N2 45(2) 8 2_665
N2' C5 N2 25.6(17) 2_665 2_665
O2 C5 N2 138.1(10) . 2_665
N2 C5 N2 69.8(19) 8 2_665
C5 C5 N2' 51.7(9) 2_665 .
N2' C5 N2' 40.3(18) 8 .
N2' C5 N2' 44.3(19) 2_665 .
O2 C5 N2' 120.6(10) . .
N2 C5 N2' 41.5(14) 8 .
N2 C5 N2' 53.6(15) 2_665 .
C5 C5 N2' 51.7(9) 2_665 7_665
N2' C5 N2' 44.3(19) 8 7_665
N2' C5 N2' 40.3(18) 2_665 7_665
O2 C5 N2' 120.6(10) . 7_665
N2 C5 N2' 53.6(15) 8 7_665
N2 C5 N2' 41.5(14) 2_665 7_665
N2' C5 N2' 16(3) . 7_665
C5 C5 N2 58.2(7) 2_665 .
N2' C5 N2 41.3(14) 8 .
N2' C5 N2 54.4(16) 2_665 .
O2 C5 N2 118.0(9) . .
N2 C5 N2 28.2(13) 8 .
N2 C5 N2 71.1(17) 2_665 .
N2' C5 N2 21.4(13) . .
N2' C5 N2 37.0(19) 7_665 .
C5 C5 N2 58.2(7) 2_665 7_665
N2' C5 N2 54.4(16) 8 7_665
N2' C5 N2 41.3(14) 2_665 7_665
O2 C5 N2 118.0(9) . 7_665
N2 C5 N2 71.1(17) 8 7_665
N2 C5 N2 28.2(13) 2_665 7_665
N2' C5 N2 37.0(19) . 7_665
N2' C5 N2 21.4(13) 7_665 7_665
N2 C5 N2 58.3(16) . 7_665
C5 C5 C6' 175.5(13) 2_665 7_665
N2' C5 C6' 87(2) 8 7_665
N2' C5 C6' 88(2) 2_665 7_665
O2 C5 C6' 110.9(19) . 7_665
N2 C5 C6' 90.6(18) 8 7_665
N2 C5 C6' 95.7(18) 2_665 7_665
N2' C5 C6' 127(2) . 7_665
N2' C5 C6' 128(2) 7_665 7_665
N2 C5 C6' 119(2) . 7_665
N2 C5 C6' 123.8(18) 7_665 7_665
C5 C5 C6' 175.5(13) 2_665 .
N2' C5 C6' 88(2) 8 .
N2' C5 C6' 87(2) 2_665 .
O2 C5 C6' 110.9(19) . .
N2 C5 C6' 95.7(18) 8 .
N2 C5 C6' 90.6(18) 2_665 .
N2' C5 C6' 128(2) . .
N2' C5 C6' 127(2) 7_665 .
N2 C5 C6' 123.8(18) . .
N2 C5 C6' 119(2) 7_665 .
C6' C5 C6' 9(2) 7_665 .
C4 O1 Cu1 89.10(17) . .
C5 O2 C5 40.7(8) . 2_665
C5 O2 Cu1 131.17(13) . 2_665
C5 O2 Cu1 131.17(13) 2_665 2_665
C5 O2 Cu1 131.17(13) . .
C5 O2 Cu1 131.17(13) 2_665 .
Cu1 O2 Cu1 90.80(15) 2_665 .
C5 N2 C5 35.4(8) 2_665 .
C5 N2 C7 158.3(17) 2_665 .
C5 N2 C7 146.4(17) . .
C5 N2 C8 88.3(17) 2_665 .
C5 N2 C8 122.1(17) . .
C7 N2 C8 90(2) . .
C5 C6 H6A 113.2 . .
C5 C6 H6B 106.9 . .
H6A C6 H6B 109.5 . .
C5 C6 H6C 108.3 . .
H6A C6 H6C 109.4 . .
H6B C6 H6C 109.5 . .
C5 C6 H6'A 83.9 . .
H6A C6 H6'A 162.9 . .
H6B C6 H6'A 62.2 . .
H6C C6 H6'A 63.4 . .
C5 C6 H6'B 117.5 . .
H6A C6 H6'B 91.1 . .
H6B C6 H6'B 117.9 . .
H6C C6 H6'B 18.4 . .
H6'A C6 H6'B 81.1 . .
C5 C6 H6'C 115.1 . .
H6A C6 H6'C 91.1 . .
H6B C6 H6'C 18.4 . .
H6C C6 H6'C 118.8 . .
H6'A C6 H6'C 80.2 . .
H6'B C6 H6'C 121.3 . .
N2 C7 H7A 90.0 . .
N2 C7 H7B 116.6 . .
H7A C7 H7B 112.4 . .
N2 C7 H7C 118.7 . .
H7A C7 H7C 108.9 . .
H7B C7 H7C 108.8 . .
N2 C7 H7'B 133.9 . .
H7A C7 H7'B 44.3 . .
H7B C7 H7'B 84.1 . .
H7C C7 H7'B 88.0 . .
N2 C8 C5 39.7(8) . 2_665
N2 C8 H8A 105.5 . .
C5 C8 H8A 67.8 2_665 .
N2 C8 H8B 107.1 . .
C5 C8 H8B 108.2 2_665 .
H8A C8 H8B 109.5 . .
N2 C8 H8C 115.6 . .
C5 C8 H8C 140.5 2_665 .
H8A C8 H8C 109.5 . .
H8B C8 H8C 109.5 . .
N2 C8 H8'A 94.4 . .
C5 C8 H8'A 54.7 2_665 .
H8A C8 H8'A 22.9 . .
H8B C8 H8'A 94.7 . .
H8C C8 H8'A 132.0 . .
N2 C8 H8'C 148.1 . .
C5 C8 H8'C 144.4 2_665 .
H8A C8 H8'C 98.3 . .
H8B C8 H8'C 43.6 . .
H8C C8 H8'C 74.5 . .
H8'A C8 H8'C 99.8 . .
C5 N2' C5 36.3(9) 2_665 .
C5 N2' C7' 149(2) 2_665 .
C5 N2' C7' 112.7(17) . .
C5 N2' C8' 77(2) 2_665 .
C5 N2' C8' 113(2) . .
C7' N2' C8' 134(2) . .
C5 C6' H6A 90.6 . .
C5 C6' H6B 114.1 . .
H6A C6' H6B 82.7 . .
C5 C6' H6C 113.7 . .
H6A C6' H6C 81.7 . .
H6B C6' H6C 129.7 . .
C5 C6' H6'A 103.6 . .
H6A C6' H6'A 165.8 . .
H6B C6' H6'A 91.9 . .
H6C C6' H6'A 91.9 . .
C5 C6' H6'B 112.6 . .
H6A C6' H6'B 63.4 . .
H6B C6' H6'B 121.5 . .
H6C C6' H6'B 18.3 . .
H6'A C6' H6'B 109.4 . .
C5 C6' H6'C 112.2 . .
H6A C6' H6'C 64.6 . .
H6B C6' H6'C 18.1 . .
H6C C6' H6'C 122.2 . .
H6'A C6' H6'C 109.4 . .
H6'B C6' H6'C 109.5 . .
N2' C7' H7A 118.5 . .
N2' C7' H7C 89.1 . .
H7A C7' H7C 96.5 . .
N2' C7' H7'A 120.0 . .
H7A C7' H7'A 68.6 . .
H7C C7' H7'A 150.8 . .
N2' C7' H7'B 108.6 . .
H7A C7' H7'B 43.5 . .
H7C C7' H7'B 53.2 . .
H7'A C7' H7'B 109.5 . .
N2' C7' H7'C 99.2 . .
H7A C7' H7'C 138.0 . .
H7C C7' H7'C 64.3 . .
H7'A C7' H7'C 109.5 . .
H7'B C7' H7'C 109.4 . .
N2' C8' C5 40.1(9) . 2_665
N2' C8' H8A 108.2 . .
C5 C8' H8A 79.7 2_665 .
N2' C8' H8B 104.1 . .
C5 C8' H8B 144.1 2_665 .
H8A C8' H8B 120.1 . .
N2' C8' H8'A 107.1 . .
C5 C8' H8'A 67.6 2_665 .
H8A C8' H8'A 35.1 . .
H8B C8' H8'A 145.8 . .
N2' C8' H8'B 108.1 . .
C5 C8' H8'B 115.0 2_665 .
H8A C8' H8'B 135.9 . .
H8B C8' H8'B 73.2 . .
H8'A C8' H8'B 109.3 . .
N2' C8' H8'C 113.8 . .
C5 C8' H8'C 134.1 2_665 .
H8A C8' H8'C 77.7 . .
H8B C8' H8'C 43.1 . .
H8'A C8' H8'C 109.5 . .
H8'B C8' H8'C 109.0 . .

loop_
_geom_bond_atom_site_label_1
_geom_bond_atom_site_label_2
_geom_bond_distance
_geom_bond_site_symmetry_2
Cu1 N1 1.964(2) 4_464
Cu1 N1 1.964(2) 6_644
Cu1 O1 2.011(2) 8
Cu1 O1 2.011(2) .
Cu1 O2 2.289(3) .
Cu1 C4 2.360(4) .
N1 C2 1.322(4) .
N1 N1 1.379(4) 8
N1 Cu1 1.964(2) 3_655
C1 C2 1.489(3) .
C1 H1A 0.9600 .
C1 H1B 0.9600 .
C1 H1C 0.9600 .
C2 C3 1.400(3) .
C3 C2 1.400(3) 8
C3 C4 1.458(5) .
C4 O1 1.267(3) 8
C4 O1 1.267(3) .
C5 C5 0.815(16) 2_665
C5 N2' 1.080(15) 8
C5 N2' 1.080(15) 2_665
C5 O2 1.170(10) .
C5 N2 1.196(13) 8
C5 N2 1.196(13) 2_665
C5 N2' 1.375(12) .
C5 N2' 1.375(12) 7_665
C5 N2 1.404(11) .
C5 N2 1.404(11) 7_665
C5 C6' 1.528(19) 7_665
C5 C6' 1.528(19) .
O2 C5 1.170(10) 2_665
O2 Cu1 2.289(3) 2_665
N2 C5 1.196(13) 2_665
N2 C7 1.448(17) .
N2 C8 1.475(19) .
C6 H6A 0.9603 .
C6 H6B 0.9605 .
C6 H6C 0.9602 .
C6 H6'A 1.4390 .
C6 H6'B 0.8866 .
C6 H6'C 0.9126 .
C7 H7A 0.9427 .
C7 H7B 0.9438 .
C7 H7C 0.9844 .
C7 H7'B 0.5612 .
C8 C5 1.87(3) 2_665
C8 H8A 0.9607 .
C8 H8B 0.9603 .
C8 H8C 0.9601 .
C8 H8'A 1.3376 .
C8 H8'C 0.6197 .
N2' C5 1.080(15) 2_665
N2' C7' 1.471(19) .
N2' C8' 1.49(2) .
C6' H6A 1.4302 .
C6' H6B 0.8523 .
C6' H6C 0.8806 .
C6' H6'A 0.9611 .
C6' H6'B 0.9611 .
C6' H6'C 0.9596 .
C7' H7A 0.5982 .
C7' H7C 1.3830 .
C7' H7'A 0.9600 .
C7' H7'B 0.9601 .
C7' H7'C 0.9601 .
C8' C5 1.64(3) 2_665
C8' H8A 0.9813 .
C8' H8B 0.8274 .
C8' H8'A 0.9608 .
C8' H8'B 0.9679 .
C8' H8'C 0.9580 .
